data_7111762
loop_
_publ_author_name
'Valente, Cory'
'Choi, Eunwoo'
'Belowich, Matthew E.'
'Doonan, Christian J.'
'Li, Qiaowei'
'Gasa, Travis B.'
'Botros, Youssry Y.'
'Yaghi, Omar M.'
'Stoddart, J. Fraser'

_publ_section_title
;
 Metal--organic frameworks with designed chiral recognition sites
;
_journal_issue 27
_journal_name_full 'Chemical Communications'
_journal_page_first 4911
_journal_page_last 4913
_journal_paper_doi 10.1039/c0cc00997k
_journal_volume 46
_journal_year 2010
_chemical_formula_moiety 'C62 H46 Cl2 O10, 4(C4 H8 O)'
_chemical_formula_sum 'C78 H78 Cl2 O14'
_chemical_formula_weight 1310.30
_chemical_name_systematic
;
?
;
_space_group_IT_number 1
_symmetry_cell_setting triclinic
_symmetry_space_group_name_Hall 'P 1'
_symmetry_space_group_name_H-M 'P 1'
_atom_sites_solution_hydrogens geom
_atom_sites_solution_primary direct
_atom_sites_solution_secondary difmap
_audit_creation_method SHELXL-97
_cell_angle_alpha 101.5480(10)
_cell_angle_beta 92.2200(10)
_cell_angle_gamma 101.7210(10)
_cell_formula_units_Z 1
_cell_length_a 8.40020(10)
_cell_length_b 14.2660(2)
_cell_length_c 15.2820(3)
_cell_measurement_reflns_used 6178
_cell_measurement_temperature 100(2)
_cell_measurement_theta_max 64.23
_cell_measurement_theta_min 2.96
_cell_volume 1750.84(5)
_computing_cell_refinement 'Bruker SAINT'
_computing_data_collection 'Bruker APEX2'
_computing_data_reduction 'Bruker SAINT'
_computing_molecular_graphics 'Bruker SHELXTL'
_computing_publication_material 'Bruker SHELXTL'
_computing_structure_refinement 'SHELXL-97 (Sheldrick, 2008)'
_computing_structure_solution 'SHELXS-97 (Sheldrick, 2008)'
_diffrn_ambient_temperature 100(2)
_diffrn_measured_fraction_theta_full 0.962
_diffrn_measured_fraction_theta_max 0.962
_diffrn_measurement_device_type 'Bruker APEX-II CCD'
_diffrn_measurement_method '\f and \w scans'
_diffrn_radiation_monochromator graphite
_diffrn_radiation_source 'fine-focus sealed tube'
_diffrn_radiation_type CuK\a
_diffrn_radiation_wavelength 1.54178
_diffrn_reflns_av_R_equivalents 0.0214
_diffrn_reflns_av_sigmaI/netI 0.0371
_diffrn_reflns_limit_h_max 6
_diffrn_reflns_limit_h_min -9
_diffrn_reflns_limit_k_max 16
_diffrn_reflns_limit_k_min -14
_diffrn_reflns_limit_l_max 17
_diffrn_reflns_limit_l_min -17
_diffrn_reflns_number 13176
_diffrn_reflns_theta_full 64.83
_diffrn_reflns_theta_max 64.83
_diffrn_reflns_theta_min 2.96
_diffrn_standards_number 0
_exptl_absorpt_coefficient_mu 1.359
_exptl_absorpt_correction_T_max 0.9120
_exptl_absorpt_correction_T_min 0.8559
_exptl_absorpt_correction_type numerical
_exptl_absorpt_process_details face-indexed
_exptl_crystal_colour colourless
_exptl_crystal_density_diffrn 1.243
_exptl_crystal_density_method 'not measured'
_exptl_crystal_description block
_exptl_crystal_F_000 692
_exptl_crystal_size_max 0.22
_exptl_crystal_size_mid 0.15
_exptl_crystal_size_min 0.13
_refine_diff_density_max 0.653
_refine_diff_density_min -0.474
_refine_diff_density_rms 0.083
_refine_ls_abs_structure_details 'Flack H D (1983), Acta Cryst. A39, 876-881'
_refine_ls_abs_structure_Flack -0.004(15)
_refine_ls_extinction_method none
_refine_ls_goodness_of_fit_ref 0.891
_refine_ls_hydrogen_treatment constr
_refine_ls_matrix_type full
_refine_ls_number_parameters 894
_refine_ls_number_reflns 6750
_refine_ls_number_restraints 929
_refine_ls_restrained_S_all 0.851
_refine_ls_R_factor_all 0.0620
_refine_ls_R_factor_gt 0.0599
_refine_ls_shift/su_max 0.001
_refine_ls_shift/su_mean 0.000
_refine_ls_structure_factor_coef Fsqd
_refine_ls_weighting_details 'calc w=1/[\s^2^(Fo^2^)+(0.2000P)^2^+0.0000P] where P=(Fo^2^+2Fc^2^)/3'
_refine_ls_weighting_scheme calc
_refine_ls_wR_factor_gt 0.1785
_refine_ls_wR_factor_ref 0.1838
_reflns_number_gt 6407
_reflns_number_total 6750
_reflns_threshold_expression >2sigma(I)
_cod_data_source_file C0CC00997Ksup1.cif
_cod_data_source_block n0429
_cod_depositor_comments
;
The following automatic conversions were performed:

'_symmetry_cell_setting' value 'Triclinic' changed to 'triclinic'
according to /home/saulius/struct/CIF-dictionaries/cif_core.dic
dictionary named 'cif_core.dic' version 2.4.2 from 2011-04-26.

Automatic conversion script
Id: cif_fix_values 1891 2012-01-12 08:04:46Z andrius 
;
_cod_original_sg_symbol_H-M P1
_cod_database_code 7111762

loop_
_symmetry_equiv_pos_as_xyz
'x, y, z'

loop_
_atom_site_label
_atom_site_type_symbol
_atom_site_fract_x
_atom_site_fract_y
_atom_site_fract_z
_atom_site_U_iso_or_equiv
_atom_site_adp_type
_atom_site_occupancy
_atom_site_symmetry_multiplicity
_atom_site_calc_flag
_atom_site_refinement_flags
Cl1 Cl 0.70936(14) 0.84417(8) 1.16188(8) 0.0446(3) Uani 1 1 d U
Cl2 Cl 0.53978(13) 0.68035(9) 0.46340(8) 0.0466(3) Uani 1 1 d U
O1 O 1.4592(4) 0.4715(3) 1.2066(2) 0.0459(8) Uani 1 1 d U
O2 O 1.2805(4) 0.4642(3) 1.3109(2) 0.0510(9) Uani 1 1 d U
H2 H 1.3646 0.4656 1.3431 0.076 Uiso 1 1 calc R
O3 O 0.6347(3) 0.36205(19) 0.76662(18) 0.0253(5) Uani 1 1 d U
O4 O 0.4814(3) 0.15487(19) 0.7630(2) 0.0279(6) Uani 1 1 d U
O5 O 0.1253(3) 0.0798(2) 0.7812(2) 0.0297(6) Uani 1 1 d U
O6 O -0.1071(4) 0.0787(2) 0.9533(2) 0.0317(6) Uani 1 1 d U
O7 O 0.0032(3) 0.2721(2) 0.93328(19) 0.0276(6) Uani 1 1 d U
O8 O 0.2558(3) 0.40366(19) 0.86192(18) 0.0260(6) Uani 1 1 d U
O9 O -0.4963(4) 0.4148(3) 0.4046(2) 0.0460(8) Uani 1 1 d U
O10 O -0.3168(4) 0.4215(3) 0.3002(2) 0.0466(8) Uani 1 1 d U
H10 H -0.3990 0.4245 0.2687 0.070 Uiso 1 1 calc R
C1 C 0.6678(5) 0.7437(3) 1.0720(3) 0.0341(9) Uani 1 1 d U
C2 C 0.7561(5) 0.6732(3) 1.0676(3) 0.0290(8) Uani 1 1 d U
H2A H 0.8380 0.6784 1.1141 0.035 Uiso 1 1 calc R
C3 C 0.7270(5) 0.5915(3) 0.9939(3) 0.0261(8) Uani 1 1 d U
C4 C 0.8187(4) 0.5173(3) 0.9848(3) 0.0232(7) Uani 1 1 d U
C5 C 0.7906(4) 0.4420(3) 0.9097(3) 0.0237(7) Uani 1 1 d U
H5 H 0.8550 0.3939 0.9035 0.028 Uiso 1 1 calc R
C6 C 0.6667(4) 0.4358(3) 0.8421(3) 0.0219(7) Uani 1 1 d U
C7 C 0.5738(4) 0.5056(3) 0.8492(2) 0.0212(7) Uani 1 1 d U
C8 C 0.6032(4) 0.5849(3) 0.9250(3) 0.0235(7) Uani 1 1 d U
C9 C 0.5138(5) 0.6608(3) 0.9331(3) 0.0276(8) Uani 1 1 d U
H9 H 0.4311 0.6574 0.8877 0.033 Uiso 1 1 calc R
C10 C 0.5443(5) 0.7380(3) 1.0047(3) 0.0329(9) Uani 1 1 d U
H10A H 0.4829 0.7876 1.0092 0.040 Uiso 1 1 calc R
C11 C 0.9516(5) 0.5175(3) 1.0529(3) 0.0257(8) Uani 1 1 d U
C12 C 0.9182(5) 0.5115(3) 1.1412(3) 0.0305(8) Uani 1 1 d U
H12 H 0.8130 0.5146 1.1606 0.037 Uiso 1 1 calc R
C13 C 1.0418(5) 0.5006(3) 1.2007(3) 0.0320(9) Uani 1 1 d U
H13 H 1.0198 0.4963 1.2604 0.038 Uiso 1 1 calc R
C14 C 1.1945(5) 0.4963(3) 1.1727(3) 0.0316(9) Uani 1 1 d U
C15 C 1.2293(5) 0.5057(3) 1.0862(3) 0.0272(8) Uani 1 1 d U
H15 H 1.3360 0.5055 1.0678 0.033 Uiso 1 1 calc R
C16 C 1.1081(5) 0.5155(3) 1.0272(3) 0.0257(8) Uani 1 1 d U
H16 H 1.1321 0.5209 0.9679 0.031 Uiso 1 1 calc R
C17 C 1.3206(5) 0.4772(3) 1.2329(3) 0.0342(9) Uani 1 1 d U
C18 C 0.7133(5) 0.2812(3) 0.7590(3) 0.0269(8) Uani 1 1 d U
H18A H 0.8292 0.3061 0.7820 0.032 Uiso 1 1 calc R
H18B H 0.7104 0.2498 0.6949 0.032 Uiso 1 1 calc R
C19 C 0.6361(4) 0.2051(3) 0.8093(3) 0.0258(8) Uani 1 1 d U
H19A H 0.7072 0.1581 0.8121 0.031 Uiso 1 1 calc R
H19B H 0.6211 0.2369 0.8713 0.031 Uiso 1 1 calc R
C20 C 0.4077(5) 0.0762(3) 0.8037(3) 0.0296(8) Uani 1 1 d U
H20A H 0.3919 0.1025 0.8670 0.036 Uiso 1 1 calc R
H20B H 0.4804 0.0294 0.8024 0.036 Uiso 1 1 calc R
C21 C 0.2458(5) 0.0242(3) 0.7540(3) 0.0339(9) Uani 1 1 d U
H21A H 0.2545 0.0167 0.6887 0.041 Uiso 1 1 calc R
H21B H 0.2134 -0.0419 0.7672 0.041 Uiso 1 1 calc R
C22 C -0.0300(5) 0.0329(3) 0.7448(3) 0.0267(8) Uani 1 1 d U
C23 C -0.0897(5) 0.0582(3) 0.6663(3) 0.0339(9) Uani 1 1 d U
H23 H -0.0221 0.1063 0.6413 0.041 Uiso 1 1 calc R
C24 C -0.2405(5) 0.0153(4) 0.6265(3) 0.0360(9) Uani 1 1 d U
H24 H -0.2773 0.0324 0.5735 0.043 Uiso 1 1 calc R
C25 C -0.3452(5) -0.0562(3) 0.6646(3) 0.0319(9) Uani 1 1 d U
C26 C -0.5056(5) -0.1038(4) 0.6242(3) 0.0394(10) Uani 1 1 d U
H26 H -0.5434 -0.0900 0.5697 0.047 Uiso 1 1 calc R
C27 C -0.6037(5) -0.1686(3) 0.6635(4) 0.0413(10) Uani 1 1 d U
H27 H -0.7094 -0.2006 0.6361 0.050 Uiso 1 1 calc R
C28 C -0.5491(5) -0.1882(3) 0.7448(4) 0.0385(10) Uani 1 1 d U
H28 H -0.6208 -0.2313 0.7729 0.046 Uiso 1 1 calc R
C29 C -0.3962(5) -0.1468(3) 0.7839(3) 0.0351(9) Uani 1 1 d U
H29 H -0.3612 -0.1626 0.8380 0.042 Uiso 1 1 calc R
C30 C -0.2873(5) -0.0793(3) 0.7437(3) 0.0275(8) Uani 1 1 d U
C31 C -0.1246(5) -0.0353(3) 0.7830(3) 0.0274(8) Uani 1 1 d U
C32 C -0.0621(4) -0.0653(3) 0.8641(3) 0.0270(8) Uani 1 1 d U
C33 C -0.0140(5) -0.1565(3) 0.8538(3) 0.0285(8) Uani 1 1 d U
C34 C -0.0116(5) -0.2174(3) 0.7688(3) 0.0282(8) Uani 1 1 d U
H34 H -0.0439 -0.1973 0.7164 0.034 Uiso 1 1 calc R
C35 C 0.0372(5) -0.3060(3) 0.7603(3) 0.0328(9) Uani 1 1 d U
H35 H 0.0380 -0.3462 0.7028 0.039 Uiso 1 1 calc R
C36 C 0.0859(5) -0.3357(3) 0.8392(3) 0.0354(9) Uani 1 1 d U
H36 H 0.1174 -0.3968 0.8338 0.042 Uiso 1 1 calc R
C37 C 0.0882(5) -0.2785(3) 0.9215(4) 0.0372(9) Uani 1 1 d U
H37 H 0.1217 -0.2997 0.9729 0.045 Uiso 1 1 calc R
C38 C 0.0407(5) -0.1864(3) 0.9319(3) 0.0327(9) Uani 1 1 d U
C39 C 0.0430(6) -0.1262(3) 1.0158(3) 0.0378(10) Uani 1 1 d U
H39 H 0.0776 -0.1464 1.0677 0.045 Uiso 1 1 calc R
C40 C -0.0034(6) -0.0385(3) 1.0253(3) 0.0370(9) Uani 1 1 d U
H40 H -0.0011 0.0018 1.0831 0.044 Uiso 1 1 calc R
C41 C -0.0553(5) -0.0077(3) 0.9474(3) 0.0301(8) Uani 1 1 d U
C42 C -0.0484(6) 0.1537(3) 1.0321(3) 0.0334(9) Uani 1 1 d U
H42A H 0.0680 0.1564 1.0482 0.040 Uiso 1 1 calc R
H42B H -0.1115 0.1398 1.0831 0.040 Uiso 1 1 calc R
C43 C -0.0689(5) 0.2506(3) 1.0111(3) 0.0299(8) Uani 1 1 d U
H43A H -0.1869 0.2496 1.0038 0.036 Uiso 1 1 calc R
H43B H -0.0205 0.3040 1.0629 0.036 Uiso 1 1 calc R
C44 C 0.1713(5) 0.2695(3) 0.9325(3) 0.0259(8) Uani 1 1 d U
H44A H 0.1859 0.2025 0.9333 0.031 Uiso 1 1 calc R
H44B H 0.2331 0.3148 0.9862 0.031 Uiso 1 1 calc R
C45 C 0.2340(5) 0.2995(3) 0.8490(3) 0.0269(8) Uani 1 1 d U
H45A H 0.3391 0.2799 0.8376 0.032 Uiso 1 1 calc R
H45B H 0.1550 0.2669 0.7967 0.032 Uiso 1 1 calc R
C46 C 0.2866(5) 0.4386(3) 0.7852(3) 0.0231(7) Uani 1 1 d U
C47 C 0.4384(5) 0.4950(3) 0.7786(3) 0.0243(7) Uani 1 1 d U
C48 C 0.4623(5) 0.5374(3) 0.7026(3) 0.0244(7) Uani 1 1 d U
C49 C 0.6140(5) 0.5998(3) 0.6939(3) 0.0261(8) Uani 1 1 d U
H49 H 0.7006 0.6119 0.7393 0.031 Uiso 1 1 calc R
C50 C 0.6375(5) 0.6423(3) 0.6218(3) 0.0325(9) Uani 1 1 d U
H50 H 0.7402 0.6825 0.6165 0.039 Uiso 1 1 calc R
C51 C 0.5087(5) 0.6264(3) 0.5555(3) 0.0332(9) Uani 1 1 d U
C52 C 0.3595(5) 0.5692(3) 0.5614(3) 0.0298(8) Uani 1 1 d U
H52 H 0.2735 0.5616 0.5166 0.036 Uiso 1 1 calc R
C53 C 0.3321(5) 0.5213(3) 0.6335(3) 0.0264(8) Uani 1 1 d U
C54 C 0.1791(5) 0.4591(3) 0.6418(3) 0.0276(8) Uani 1 1 d U
C55 C 0.1605(4) 0.4202(3) 0.7166(3) 0.0257(8) Uani 1 1 d U
H55 H 0.0589 0.3793 0.7225 0.031 Uiso 1 1 calc R
C56 C 0.0404(5) 0.4379(3) 0.5723(3) 0.0284(8) Uani 1 1 d U
C57 C 0.0568(5) 0.4088(3) 0.4813(3) 0.0341(9) Uani 1 1 d U
H57 H 0.1580 0.3961 0.4621 0.041 Uiso 1 1 calc R
C58 C -0.0717(5) 0.3981(3) 0.4184(3) 0.0346(9) Uani 1 1 d U
H58 H -0.0570 0.3807 0.3563 0.042 Uiso 1 1 calc R
C59 C -0.2228(5) 0.4127(3) 0.4456(3) 0.0325(9) Uani 1 1 d U
C60 C -0.2447(5) 0.4332(3) 0.5364(3) 0.0326(9) Uani 1 1 d U
H60 H -0.3498 0.4377 0.5555 0.039 Uiso 1 1 calc R
C61 C -0.1153(5) 0.4469(3) 0.5991(3) 0.0300(8) Uani 1 1 d U
H61 H -0.1311 0.4627 0.6611 0.036 Uiso 1 1 calc R
C62 C -0.3571(6) 0.4151(3) 0.3807(3) 0.0369(10) Uani 1 1 d U
O11 O 0.4100(10) 0.8412(5) 0.3403(5) 0.103(2) Uani 1 1 d DU
C63 C 0.3350(15) 0.9071(6) 0.2973(8) 0.108(3) Uani 1 1 d DU
H63A H 0.2908 0.9527 0.3428 0.129 Uiso 1 1 calc R
H63B H 0.4171 0.9461 0.2666 0.129 Uiso 1 1 calc R
C64 C 0.2081(7) 0.8477(4) 0.2348(4) 0.0513(12) Uani 1 1 d DU
H64A H 0.1063 0.8332 0.2648 0.062 Uiso 1 1 calc R
H64B H 0.1875 0.8820 0.1866 0.062 Uiso 1 1 calc R
C65 C 0.2558(8) 0.7621(5) 0.1994(4) 0.0568(13) Uani 1 1 d DU
H65A H 0.3200 0.7695 0.1472 0.068 Uiso 1 1 calc R
H65B H 0.1599 0.7074 0.1801 0.068 Uiso 1 1 calc R
C66 C 0.3619(8) 0.7436(4) 0.2769(4) 0.0555(13) Uani 1 1 d DU
H66A H 0.2985 0.6941 0.3065 0.067 Uiso 1 1 calc R
H66B H 0.4593 0.7207 0.2545 0.067 Uiso 1 1 calc R
O12 O 0.9988(5) 0.7463(3) 0.5380(3) 0.0593(10) Uani 1 1 d U
C67 C 1.0072(11) 0.8362(5) 0.5115(5) 0.0728(18) Uani 1 1 d U
H67A H 1.1222 0.8720 0.5156 0.087 Uiso 1 1 calc R
H67B H 0.9462 0.8774 0.5512 0.087 Uiso 1 1 calc R
C68 C 0.9351(9) 0.8150(7) 0.4180(6) 0.080(2) Uani 1 1 d U
H68A H 0.9989 0.8585 0.3829 0.096 Uiso 1 1 calc R
H68B H 0.8209 0.8233 0.4159 0.096 Uiso 1 1 calc R
C69 C 0.9429(9) 0.7093(7) 0.3826(5) 0.085(2) Uani 1 1 d U
H69A H 1.0082 0.7029 0.3300 0.102 Uiso 1 1 calc R
H69B H 0.8323 0.6675 0.3655 0.102 Uiso 1 1 calc R
C70 C 1.0251(10) 0.6821(5) 0.4612(5) 0.0696(17) Uani 1 1 d U
H70A H 0.9775 0.6135 0.4643 0.084 Uiso 1 1 calc R
H70B H 1.1435 0.6887 0.4547 0.084 Uiso 1 1 calc R
O13 O 0.2545(15) 0.2053(6) 0.5728(8) 0.153(4) Uani 1 1 d U
C71 C 0.3958(10) 0.2664(6) 0.5542(6) 0.0774(18) Uani 1 1 d U
H71A H 0.4604 0.3037 0.6105 0.093 Uiso 1 1 calc R
H71B H 0.3680 0.3132 0.5194 0.093 Uiso 1 1 calc R
C72 C 0.4907(14) 0.1986(8) 0.5000(8) 0.102(3) Uani 1 1 d U
H72A H 0.4926 0.2069 0.4373 0.122 Uiso 1 1 calc R
H72B H 0.6042 0.2107 0.5267 0.122 Uiso 1 1 calc R
C73 C 0.4047(17) 0.1059(9) 0.5044(14) 0.149(5) Uani 1 1 d U
H73A H 0.4062 0.0599 0.4468 0.179 Uiso 1 1 calc R
H73B H 0.4578 0.0824 0.5522 0.179 Uiso 1 1 calc R
C74 C 0.2453(13) 0.1077(6) 0.5220(7) 0.091(2) Uani 1 1 d U
H74A H 0.2023 0.0583 0.5572 0.109 Uiso 1 1 calc R
H74B H 0.1746 0.0949 0.4657 0.109 Uiso 1 1 calc R
O14 O 0.4941(15) 0.1678(6) 0.0285(6) 0.073(2) Uani 0.50 1 d PDU
C75 C 0.4803(14) 0.0650(8) 0.0370(8) 0.062(3) Uani 0.50 1 d PDU
H75A H 0.3754 0.0241 0.0070 0.074 Uiso 0.50 1 calc PR
H75B H 0.5702 0.0384 0.0084 0.074 Uiso 0.50 1 calc PR
C76 C 0.489(2) 0.0635(13) 0.1294(10) 0.089(4) Uani 0.50 1 d PDU
H76A H 0.4297 -0.0003 0.1397 0.106 Uiso 0.50 1 calc PR
H76B H 0.6036 0.0758 0.1542 0.106 Uiso 0.50 1 calc PR
C77 C 0.416(3) 0.1368(13) 0.1669(12) 0.103(5) Uani 0.50 1 d PDU
H77A H 0.4445 0.1569 0.2325 0.124 Uiso 0.50 1 calc PR
H77B H 0.2964 0.1179 0.1547 0.124 Uiso 0.50 1 calc PR
C78 C 0.4949(19) 0.2215(10) 0.1165(8) 0.070(3) Uani 0.50 1 d PDU
H78A H 0.4274 0.2711 0.1189 0.084 Uiso 0.50 1 calc PR
H78B H 0.6071 0.2541 0.1422 0.084 Uiso 0.50 1 calc PR
O15 O 0.987(3) 0.1058(13) 0.2460(11) 0.143(6) Uani 0.50 1 d PDU
C79 C 1.018(2) 0.0467(17) 0.3083(14) 0.106(5) Uani 0.50 1 d PDU
H79A H 1.0158 -0.0209 0.2753 0.127 Uiso 0.50 1 calc PR
H79B H 1.1277 0.0740 0.3402 0.127 Uiso 0.50 1 calc PR
C80 C 0.899(3) 0.0449(16) 0.3709(13) 0.113(5) Uani 0.50 1 d PDU
H80A H 0.8309 -0.0223 0.3622 0.136 Uiso 0.50 1 calc PR
H80B H 0.9525 0.0632 0.4325 0.136 Uiso 0.50 1 calc PR
C81 C 0.804(3) 0.107(2) 0.3608(15) 0.148(8) Uani 0.50 1 d PDU
H81A H 0.7999 0.1520 0.4186 0.177 Uiso 0.50 1 calc PR
H81B H 0.6915 0.0706 0.3385 0.177 Uiso 0.50 1 calc PR
C82 C 0.883(4) 0.1649(19) 0.2908(18) 0.171(9) Uani 0.50 1 d PDU
H82A H 0.7980 0.1730 0.2478 0.205 Uiso 0.50 1 calc PR
H82B H 0.9466 0.2304 0.3212 0.205 Uiso 0.50 1 calc PR

loop_
_atom_site_aniso_label
_atom_site_aniso_U_11
_atom_site_aniso_U_22
_atom_site_aniso_U_33
_atom_site_aniso_U_23
_atom_site_aniso_U_13
_atom_site_aniso_U_12
Cl1 0.0456(6) 0.0374(6) 0.0456(6) -0.0056(4) -0.0020(5) 0.0124(4)
Cl2 0.0394(6) 0.0644(7) 0.0418(6) 0.0339(5) 0.0000(4) 0.0031(5)
O1 0.0257(16) 0.079(2) 0.0409(18) 0.0231(16) -0.0020(12) 0.0204(15)
O2 0.0304(17) 0.093(3) 0.0390(18) 0.0297(18) -0.0033(13) 0.0205(18)
O3 0.0223(13) 0.0232(13) 0.0303(14) 0.0062(11) -0.0037(10) 0.0058(10)
O4 0.0143(12) 0.0254(13) 0.0433(15) 0.0085(12) -0.0022(10) 0.0027(10)
O5 0.0184(13) 0.0245(13) 0.0468(16) 0.0102(12) 0.0021(11) 0.0038(10)
O6 0.0355(16) 0.0231(13) 0.0390(15) 0.0108(11) -0.0002(12) 0.0083(11)
O7 0.0250(14) 0.0282(13) 0.0345(14) 0.0153(11) 0.0035(11) 0.0081(11)
O8 0.0257(14) 0.0234(13) 0.0294(13) 0.0091(10) 0.0006(10) 0.0034(10)
O9 0.0249(16) 0.078(2) 0.0410(17) 0.0207(16) -0.0064(13) 0.0179(15)
O10 0.0306(18) 0.080(2) 0.0356(17) 0.0200(16) -0.0019(13) 0.0192(17)
C1 0.032(2) 0.029(2) 0.039(2) -0.0006(17) 0.0015(17) 0.0076(16)
C2 0.026(2) 0.032(2) 0.0279(19) 0.0046(15) -0.0026(15) 0.0060(16)
C3 0.0234(19) 0.0261(19) 0.0284(19) 0.0090(15) 0.0018(15) 0.0017(15)
C4 0.0167(17) 0.0227(18) 0.0292(19) 0.0093(14) -0.0008(14) -0.0011(13)
C5 0.0197(18) 0.0231(17) 0.0293(18) 0.0102(14) -0.0022(14) 0.0029(14)
C6 0.0156(17) 0.0218(17) 0.0280(18) 0.0093(14) -0.0030(13) 0.0006(13)
C7 0.0137(17) 0.0242(17) 0.0273(18) 0.0126(14) -0.0006(13) 0.0011(13)
C8 0.0166(17) 0.0268(18) 0.0298(19) 0.0129(15) 0.0010(14) 0.0040(14)
C9 0.0228(19) 0.029(2) 0.034(2) 0.0126(16) -0.0016(15) 0.0062(15)
C10 0.027(2) 0.033(2) 0.043(2) 0.0097(17) 0.0033(17) 0.0132(16)
C11 0.0221(19) 0.0234(18) 0.0321(19) 0.0074(15) -0.0055(15) 0.0058(14)
C12 0.026(2) 0.037(2) 0.031(2) 0.0113(16) -0.0028(15) 0.0109(16)
C13 0.031(2) 0.044(2) 0.0255(19) 0.0135(16) -0.0002(15) 0.0114(17)
C14 0.027(2) 0.035(2) 0.033(2) 0.0104(17) -0.0092(16) 0.0063(16)
C15 0.0199(18) 0.0282(19) 0.033(2) 0.0066(15) -0.0024(14) 0.0053(14)
C16 0.028(2) 0.0250(18) 0.0253(18) 0.0068(14) -0.0025(14) 0.0074(14)
C17 0.026(2) 0.047(2) 0.031(2) 0.0117(18) -0.0077(16) 0.0084(17)
C18 0.0184(18) 0.0240(18) 0.036(2) 0.0028(16) -0.0035(15) 0.0038(14)
C19 0.0140(18) 0.0249(18) 0.039(2) 0.0087(16) -0.0054(15) 0.0049(14)
C20 0.0204(18) 0.0247(19) 0.046(2) 0.0154(17) -0.0014(16) 0.0039(14)
C21 0.0199(19) 0.0240(19) 0.057(3) 0.0090(18) 0.0043(18) 0.0021(15)
C22 0.0174(18) 0.0224(18) 0.042(2) 0.0097(16) 0.0011(15) 0.0046(14)
C23 0.029(2) 0.036(2) 0.045(2) 0.0199(18) 0.0072(17) 0.0126(17)
C24 0.028(2) 0.045(2) 0.041(2) 0.0189(19) 0.0000(17) 0.0138(17)
C25 0.0223(19) 0.036(2) 0.040(2) 0.0108(17) -0.0017(16) 0.0104(16)
C26 0.025(2) 0.043(2) 0.049(3) 0.002(2) -0.0092(18) 0.0159(18)
C27 0.021(2) 0.034(2) 0.066(3) 0.005(2) -0.0065(19) 0.0057(17)
C28 0.0178(19) 0.028(2) 0.072(3) 0.018(2) -0.0006(19) 0.0054(15)
C29 0.025(2) 0.026(2) 0.058(3) 0.0151(19) 0.0005(18) 0.0070(16)
C30 0.0202(19) 0.0210(17) 0.042(2) 0.0059(15) -0.0007(16) 0.0074(14)
C31 0.0231(19) 0.0191(17) 0.042(2) 0.0055(15) 0.0025(15) 0.0098(14)
C32 0.0140(17) 0.0217(18) 0.046(2) 0.0145(16) 0.0003(15) -0.0017(13)
C33 0.0142(17) 0.0241(18) 0.047(2) 0.0136(16) -0.0046(15) 0.0000(14)
C34 0.0159(17) 0.0228(18) 0.045(2) 0.0099(16) -0.0024(15) 0.0007(14)
C35 0.0192(19) 0.0262(19) 0.056(2) 0.0141(18) 0.0016(17) 0.0062(15)
C36 0.023(2) 0.0244(19) 0.062(3) 0.0171(18) -0.0033(18) 0.0059(15)
C37 0.028(2) 0.029(2) 0.059(3) 0.0227(19) -0.0018(18) 0.0044(16)
C38 0.0212(19) 0.029(2) 0.051(2) 0.0213(18) 0.0008(17) 0.0011(15)
C39 0.038(2) 0.037(2) 0.045(2) 0.0235(18) -0.0004(18) 0.0090(18)
C40 0.039(2) 0.032(2) 0.042(2) 0.0149(18) -0.0005(18) 0.0054(18)
C41 0.027(2) 0.0254(19) 0.042(2) 0.0163(16) 0.0019(16) 0.0070(15)
C42 0.042(2) 0.028(2) 0.031(2) 0.0099(16) 0.0057(17) 0.0052(17)
C43 0.034(2) 0.0229(18) 0.034(2) 0.0097(15) 0.0041(16) 0.0053(16)
C44 0.0221(19) 0.0246(18) 0.035(2) 0.0128(15) -0.0004(15) 0.0083(14)
C45 0.028(2) 0.0242(18) 0.033(2) 0.0124(15) 0.0051(15) 0.0098(15)
C46 0.0185(17) 0.0225(17) 0.0310(19) 0.0110(14) 0.0023(14) 0.0056(13)
C47 0.0160(17) 0.0249(18) 0.0313(19) 0.0061(14) -0.0052(14) 0.0037(13)
C48 0.0179(18) 0.0235(17) 0.0321(19) 0.0096(15) -0.0039(14) 0.0030(13)
C49 0.0159(18) 0.0307(19) 0.0316(19) 0.0095(15) -0.0042(14) 0.0031(14)
C50 0.0222(19) 0.036(2) 0.039(2) 0.0124(18) -0.0015(16) 0.0014(16)
C51 0.029(2) 0.041(2) 0.035(2) 0.0202(18) 0.0014(16) 0.0080(17)
C52 0.0255(19) 0.036(2) 0.0302(19) 0.0123(16) -0.0039(15) 0.0073(15)
C53 0.0204(19) 0.0257(18) 0.033(2) 0.0070(15) -0.0033(15) 0.0051(14)
C54 0.0215(19) 0.0303(19) 0.033(2) 0.0100(16) -0.0010(15) 0.0088(15)
C55 0.0150(17) 0.0290(19) 0.0334(19) 0.0089(15) -0.0020(14) 0.0040(14)
C56 0.0233(19) 0.0270(19) 0.035(2) 0.0115(16) -0.0035(15) 0.0029(15)
C57 0.024(2) 0.042(2) 0.038(2) 0.0124(18) -0.0040(16) 0.0095(17)
C58 0.027(2) 0.043(2) 0.034(2) 0.0113(18) -0.0041(16) 0.0075(17)
C59 0.027(2) 0.038(2) 0.034(2) 0.0121(17) -0.0043(16) 0.0058(16)
C60 0.0219(19) 0.039(2) 0.037(2) 0.0089(17) -0.0019(15) 0.0086(16)
C61 0.0235(19) 0.036(2) 0.0306(19) 0.0111(16) -0.0026(15) 0.0037(15)
C62 0.031(2) 0.045(2) 0.034(2) 0.0107(18) -0.0052(17) 0.0066(18)
O11 0.120(5) 0.093(4) 0.090(4) 0.016(3) -0.025(3) 0.018(4)
C63 0.138(8) 0.053(4) 0.119(7) 0.003(4) -0.047(6) 0.020(4)
C64 0.058(3) 0.061(3) 0.042(3) 0.017(2) 0.000(2) 0.024(3)
C65 0.056(3) 0.062(3) 0.053(3) 0.016(2) -0.006(2) 0.010(3)
C66 0.052(3) 0.060(3) 0.056(3) 0.022(2) -0.002(2) 0.008(2)
O12 0.052(2) 0.070(3) 0.057(2) 0.0236(19) 0.0054(18) 0.0057(19)
C67 0.087(5) 0.052(3) 0.082(4) 0.010(3) 0.003(4) 0.029(3)
C68 0.055(4) 0.112(5) 0.088(5) 0.063(4) 0.006(3) 0.009(4)
C69 0.050(4) 0.128(6) 0.063(4) 0.004(4) 0.012(3) 0.001(4)
C70 0.076(4) 0.051(3) 0.087(4) 0.020(3) 0.023(3) 0.016(3)
O13 0.186(9) 0.086(4) 0.186(9) 0.026(5) 0.059(7) 0.019(5)
C71 0.072(4) 0.085(4) 0.074(4) 0.011(4) -0.011(3) 0.025(3)
C72 0.103(6) 0.093(5) 0.106(7) 0.008(5) -0.003(5) 0.027(4)
C73 0.106(7) 0.084(5) 0.241(15) -0.001(8) -0.004(9) 0.021(5)
C74 0.106(5) 0.067(4) 0.086(5) 0.009(4) 0.010(5) -0.004(4)
O14 0.104(7) 0.062(5) 0.052(4) 0.010(4) 0.001(5) 0.020(5)
C75 0.034(5) 0.077(6) 0.071(6) 0.040(5) -0.003(5) -0.016(5)
C76 0.084(10) 0.113(10) 0.090(8) 0.061(8) 0.005(8) 0.032(8)
C77 0.124(14) 0.126(13) 0.084(9) 0.054(9) 0.029(9) 0.050(10)
C78 0.064(7) 0.098(7) 0.053(6) 0.012(5) 0.004(5) 0.032(7)
O15 0.222(18) 0.115(11) 0.119(11) 0.039(8) 0.034(10) 0.082(11)
C79 0.083(11) 0.123(13) 0.122(13) 0.032(10) -0.017(8) 0.041(10)
C80 0.155(16) 0.099(12) 0.083(10) 0.003(8) 0.004(9) 0.036(11)
C81 0.164(18) 0.21(2) 0.083(11) -0.003(12) -0.005(10) 0.111(15)
C82 0.29(2) 0.129(15) 0.119(16) 0.008(11) -0.001(15) 0.129(15)

loop_
_atom_type_symbol
_atom_type_description
_atom_type_scat_dispersion_real
_atom_type_scat_dispersion_imag
_atom_type_scat_source
C C 0.0181 0.0091 'International Tables Vol C Tables 4.2.6.8 and 6.1.1.4'
H H 0.0000 0.0000 'International Tables Vol C Tables 4.2.6.8 and 6.1.1.4'
O O 0.0492 0.0322 'International Tables Vol C Tables 4.2.6.8 and 6.1.1.4'
Cl Cl 0.3639 0.7018 'International Tables Vol C Tables 4.2.6.8 and 6.1.1.4'

loop_
_geom_angle_atom_site_label_1
_geom_angle_atom_site_label_2
_geom_angle_atom_site_label_3
_geom_angle
C17 O2 H2 109.5
C6 O3 C18 120.2(3)
C19 O4 C20 110.8(3)
C22 O5 C21 113.1(3)
C41 O6 C42 116.7(3)
C43 O7 C44 114.5(3)
C46 O8 C45 113.8(3)
C62 O10 H10 109.5
C2 C1 C10 121.4(4)
C2 C1 Cl1 119.4(4)
C10 C1 Cl1 119.2(3)
C1 C2 C3 120.5(4)
C1 C2 H2A 119.7
C3 C2 H2A 119.7
C4 C3 C2 122.8(4)
C4 C3 C8 118.4(4)
C2 C3 C8 118.8(4)
C5 C4 C3 120.4(4)
C5 C4 C11 116.9(3)
C3 C4 C11 122.7(3)
C4 C5 C6 120.7(4)
C4 C5 H5 119.7
C6 C5 H5 119.7
O3 C6 C7 117.0(3)
O3 C6 C5 122.5(3)
C7 C6 C5 120.5(3)
C6 C7 C8 119.7(3)
C6 C7 C47 119.5(3)
C8 C7 C47 120.8(3)
C7 C8 C9 121.3(3)
C7 C8 C3 120.2(3)
C9 C8 C3 118.4(4)
C10 C9 C8 121.4(4)
C10 C9 H9 119.3
C8 C9 H9 119.3
C9 C10 C1 119.5(4)
C9 C10 H10A 120.3
C1 C10 H10A 120.3
C16 C11 C12 119.0(4)
C16 C11 C4 119.8(4)
C12 C11 C4 121.0(4)
C11 C12 C13 119.5(4)
C11 C12 H12 120.3
C13 C12 H12 120.3
C14 C13 C12 120.3(4)
C14 C13 H13 119.9
C12 C13 H13 119.9
C13 C14 C15 120.3(4)
C13 C14 C17 120.3(4)
C15 C14 C17 119.4(4)
C16 C15 C14 119.7(4)
C16 C15 H15 120.2
C14 C15 H15 120.2
C15 C16 C11 121.2(4)
C15 C16 H16 119.4
C11 C16 H16 119.4
O1 C17 O2 122.5(4)
O1 C17 C14 120.1(4)
O2 C17 C14 117.3(4)
O3 C18 C19 113.5(3)
O3 C18 H18A 108.9
C19 C18 H18A 108.9
O3 C18 H18B 108.9
C19 C18 H18B 108.9
H18A C18 H18B 107.7
O4 C19 C18 108.1(3)
O4 C19 H19A 110.1
C18 C19 H19A 110.1
O4 C19 H19B 110.1
C18 C19 H19B 110.1
H19A C19 H19B 108.4
O4 C20 C21 110.0(3)
O4 C20 H20A 109.7
C21 C20 H20A 109.7
O4 C20 H20B 109.7
C21 C20 H20B 109.7
H20A C20 H20B 108.2
O5 C21 C20 109.3(3)
O5 C21 H21A 109.8
C20 C21 H21A 109.8
O5 C21 H21B 109.8
C20 C21 H21B 109.8
H21A C21 H21B 108.3
C31 C22 O5 121.3(4)
C31 C22 C23 120.9(4)
O5 C22 C23 117.8(3)
C24 C23 C22 121.3(4)
C24 C23 H23 119.3
C22 C23 H23 119.3
C23 C24 C25 119.9(4)
C23 C24 H24 120.1
C25 C24 H24 120.1
C30 C25 C26 119.8(4)
C30 C25 C24 118.6(4)
C26 C25 C24 121.6(4)
C27 C26 C25 120.2(5)
C27 C26 H26 119.9
C25 C26 H26 119.9
C26 C27 C28 120.1(4)
C26 C27 H27 120.0
C28 C27 H27 120.0
C29 C28 C27 121.5(4)
C29 C28 H28 119.2
C27 C28 H28 119.2
C28 C29 C30 120.1(4)
C28 C29 H29 119.9
C30 C29 H29 119.9
C25 C30 C31 120.5(4)
C25 C30 C29 118.2(4)
C31 C30 C29 121.3(4)
C22 C31 C30 118.7(4)
C22 C31 C32 121.7(4)
C30 C31 C32 119.7(4)
C41 C32 C33 119.7(4)
C41 C32 C31 120.9(3)
C33 C32 C31 119.3(4)
C34 C33 C32 122.3(4)
C34 C33 C38 118.5(4)
C32 C33 C38 119.2(4)
C35 C34 C33 121.3(4)
C35 C34 H34 119.3
C33 C34 H34 119.3
C34 C35 C36 119.1(4)
C34 C35 H35 120.5
C36 C35 H35 120.5
C37 C36 C35 121.2(4)
C37 C36 H36 119.4
C35 C36 H36 119.4
C36 C37 C38 120.8(4)
C36 C37 H37 119.6
C38 C37 H37 119.6
C39 C38 C37 121.7(4)
C39 C38 C33 119.2(4)
C37 C38 C33 119.0(4)
C40 C39 C38 121.3(4)
C40 C39 H39 119.3
C38 C39 H39 119.3
C39 C40 C41 119.5(4)
C39 C40 H40 120.2
C41 C40 H40 120.2
C32 C41 O6 117.1(4)
C32 C41 C40 121.0(4)
O6 C41 C40 121.9(4)
O6 C42 C43 107.5(3)
O6 C42 H42A 110.2
C43 C42 H42A 110.2
O6 C42 H42B 110.2
C43 C42 H42B 110.2
H42A C42 H42B 108.5
O7 C43 C42 114.4(3)
O7 C43 H43A 108.7
C42 C43 H43A 108.7
O7 C43 H43B 108.7
C42 C43 H43B 108.7
H43A C43 H43B 107.6
O7 C44 C45 108.7(3)
O7 C44 H44A 110.0
C45 C44 H44A 110.0
O7 C44 H44B 110.0
C45 C44 H44B 110.0
H44A C44 H44B 108.3
O8 C45 C44 108.2(3)
O8 C45 H45A 110.1
C44 C45 H45A 110.1
O8 C45 H45B 110.1
C44 C45 H45B 110.1
H45A C45 H45B 108.4
O8 C46 C47 119.5(3)
O8 C46 C55 119.4(3)
C47 C46 C55 121.0(3)
C46 C47 C48 118.3(3)
C46 C47 C7 119.3(3)
C48 C47 C7 122.2(3)
C47 C48 C49 120.9(3)
C47 C48 C53 120.8(3)
C49 C48 C53 118.2(4)
C50 C49 C48 121.5(4)
C50 C49 H49 119.3
C48 C49 H49 119.3
C49 C50 C51 119.5(4)
C49 C50 H50 120.3
C51 C50 H50 120.3
C52 C51 C50 121.6(4)
C52 C51 Cl2 119.1(3)
C50 C51 Cl2 119.3(3)
C51 C52 C53 120.5(4)
C51 C52 H52 119.7
C53 C52 H52 119.7
C52 C53 C54 122.6(4)
C52 C53 C48 118.7(4)
C54 C53 C48 118.7(4)
C55 C54 C53 118.6(4)
C55 C54 C56 119.8(4)
C53 C54 C56 121.6(4)
C54 C55 C46 122.4(3)
C54 C55 H55 118.8
C46 C55 H55 118.8
C57 C56 C61 118.0(4)
C57 C56 C54 122.9(4)
C61 C56 C54 119.1(4)
C58 C57 C56 121.0(4)
C58 C57 H57 119.5
C56 C57 H57 119.5
C57 C58 C59 120.2(4)
C57 C58 H58 119.9
C59 C58 H58 119.9
C60 C59 C58 119.2(4)
C60 C59 C62 118.7(4)
C58 C59 C62 121.9(4)
C61 C60 C59 120.5(4)
C61 C60 H60 119.8
C59 C60 H60 119.8
C60 C61 C56 120.7(4)
C60 C61 H61 119.7
C56 C61 H61 119.7
O9 C62 O10 123.5(4)
O9 C62 C59 120.5(4)
O10 C62 C59 115.9(4)
C63 O11 C66 104.5(5)
C64 C63 O11 107.2(6)
C64 C63 H63A 110.3
O11 C63 H63A 110.3
C64 C63 H63B 110.3
O11 C63 H63B 110.3
H63A C63 H63B 108.5
C65 C64 C63 107.8(6)
C65 C64 H64A 110.1
C63 C64 H64A 110.1
C65 C64 H64B 110.1
C63 C64 H64B 110.1
H64A C64 H64B 108.5
C64 C65 C66 104.7(5)
C64 C65 H65A 110.8
C66 C65 H65A 110.8
C64 C65 H65B 110.8
C66 C65 H65B 110.8
H65A C65 H65B 108.9
O11 C66 C65 104.5(5)
O11 C66 H66A 110.9
C65 C66 H66A 110.9
O11 C66 H66B 110.9
C65 C66 H66B 110.9
H66A C66 H66B 108.9
C70 O12 C67 104.6(5)
O12 C67 C68 108.1(6)
O12 C67 H67A 110.1
C68 C67 H67A 110.1
O12 C67 H67B 110.1
C68 C67 H67B 110.1
H67A C67 H67B 108.4
C67 C68 C69 103.8(6)
C67 C68 H68A 111.0
C69 C68 H68A 111.0
C67 C68 H68B 111.0
C69 C68 H68B 111.0
H68A C68 H68B 109.0
C68 C69 C70 103.3(6)
C68 C69 H69A 111.1
C70 C69 H69A 111.1
C68 C69 H69B 111.1
C70 C69 H69B 111.1
H69A C69 H69B 109.1
O12 C70 C69 106.7(6)
O12 C70 H70A 110.4
C69 C70 H70A 110.4
O12 C70 H70B 110.4
C69 C70 H70B 110.4
H70A C70 H70B 108.6
C71 O13 C74 108.7(8)
O13 C71 C72 105.5(8)
O13 C71 H71A 110.6
C72 C71 H71A 110.6
O13 C71 H71B 110.6
C72 C71 H71B 110.6
H71A C71 H71B 108.8
C73 C72 C71 103.4(10)
C73 C72 H72A 111.1
C71 C72 H72A 111.1
C73 C72 H72B 111.1
C71 C72 H72B 111.1
H72A C72 H72B 109.0
C74 C73 C72 110.7(11)
C74 C73 H73A 109.5
C72 C73 H73A 109.5
C74 C73 H73B 109.5
C72 C73 H73B 109.5
H73A C73 H73B 108.1
C73 C74 O13 104.0(9)
C73 C74 H74A 111.0
O13 C74 H74A 111.0
C73 C74 H74B 111.0
O13 C74 H74B 111.0
H74A C74 H74B 109.0
C78 O14 C75 105.3(9)
C76 C75 O14 108.0(10)
C76 C75 H75A 110.1
O14 C75 H75A 110.1
C76 C75 H75B 110.1
O14 C75 H75B 110.1
H75A C75 H75B 108.4
C77 C76 C75 104.1(12)
C77 C76 H76A 110.9
C75 C76 H76A 110.9
C77 C76 H76B 110.9
C75 C76 H76B 110.9
H76A C76 H76B 109.0
C76 C77 C78 101.1(12)
C76 C77 H77A 111.6
C78 C77 H77A 111.6
C76 C77 H77B 111.6
C78 C77 H77B 111.6
H77A C77 H77B 109.4
O14 C78 C77 101.6(10)
O14 C78 H78A 111.5
C77 C78 H78A 111.5
O14 C78 H78B 111.5
C77 C78 H78B 111.5
H78A C78 H78B 109.3
C82 O15 C79 104.0(13)
C80 C79 O15 110.0(13)
C80 C79 H79A 109.7
O15 C79 H79A 109.7
C80 C79 H79B 109.7
O15 C79 H79B 109.7
H79A C79 H79B 108.2
C81 C80 C79 110.5(15)
C81 C80 H80A 109.6
C79 C80 H80A 109.6
C81 C80 H80B 109.6
C79 C80 H80B 109.6
H80A C80 H80B 108.1
C80 C81 C82 105.9(15)
C80 C81 H81A 110.6
C82 C81 H81A 110.6
C80 C81 H81B 110.6
C82 C81 H81B 110.6
H81A C81 H81B 108.7
O15 C82 C81 104.6(13)
O15 C82 H82A 110.8
C81 C82 H82A 110.8
O15 C82 H82B 110.8
C81 C82 H82B 110.8
H82A C82 H82B 108.9

loop_
_geom_bond_atom_site_label_1
_geom_bond_atom_site_label_2
_geom_bond_distance
Cl1 C1 1.741(4)
Cl2 C51 1.739(4)
O1 C17 1.259(6)
O2 C17 1.288(6)
O2 H2 0.8400
O3 C6 1.372(5)
O3 C18 1.428(5)
O4 C19 1.432(4)
O4 C20 1.434(5)
O5 C22 1.379(5)
O5 C21 1.433(5)
O6 C41 1.375(5)
O6 C42 1.436(5)
O7 C43 1.414(5)
O7 C44 1.421(5)
O8 C46 1.376(5)
O8 C45 1.432(5)
O9 C62 1.238(6)
O10 C62 1.304(6)
O10 H10 0.8400
C1 C2 1.360(6)
C1 C10 1.411(6)
C2 C3 1.422(6)
C2 H2A 0.9500
C3 C4 1.419(6)
C3 C8 1.427(5)
C4 C5 1.382(6)
C4 C11 1.496(5)
C5 C6 1.415(5)
C5 H5 0.9500
C6 C7 1.375(5)
C7 C8 1.422(6)
C7 C47 1.500(5)
C8 C9 1.426(6)
C9 C10 1.362(7)
C9 H9 0.9500
C10 H10A 0.9500
C11 C16 1.391(6)
C11 C12 1.405(6)
C12 C13 1.405(6)
C12 H12 0.9500
C13 C14 1.377(7)
C13 H13 0.9500
C14 C15 1.392(6)
C14 C17 1.479(6)
C15 C16 1.380(6)
C15 H15 0.9500
C16 H16 0.9500
C18 C19 1.509(6)
C18 H18A 0.9900
C18 H18B 0.9900
C19 H19A 0.9900
C19 H19B 0.9900
C20 C21 1.504(6)
C20 H20A 0.9900
C20 H20B 0.9900
C21 H21A 0.9900
C21 H21B 0.9900
C22 C31 1.367(6)
C22 C23 1.422(6)
C23 C24 1.351(7)
C23 H23 0.9500
C24 C25 1.437(6)
C24 H24 0.9500
C25 C30 1.409(6)
C25 C26 1.433(6)
C26 C27 1.359(8)
C26 H26 0.9500
C27 C28 1.406(8)
C27 H27 0.9500
C28 C29 1.359(6)
C28 H28 0.9500
C29 C30 1.437(6)
C29 H29 0.9500
C30 C31 1.436(6)
C31 C32 1.498(6)
C32 C41 1.363(6)
C32 C33 1.421(6)
C33 C34 1.415(6)
C33 C38 1.435(6)
C34 C35 1.389(6)
C34 H34 0.9500
C35 C36 1.427(7)
C35 H35 0.9500
C36 C37 1.353(7)
C36 H36 0.9500
C37 C38 1.429(6)
C37 H37 0.9500
C38 C39 1.390(7)
C39 C40 1.367(7)
C39 H39 0.9500
C40 C41 1.430(6)
C40 H40 0.9500
C42 C43 1.521(6)
C42 H42A 0.9900
C42 H42B 0.9900
C43 H43A 0.9900
C43 H43B 0.9900
C44 C45 1.507(5)
C44 H44A 0.9900
C44 H44B 0.9900
C45 H45A 0.9900
C45 H45B 0.9900
C46 C47 1.382(5)
C46 C55 1.408(5)
C47 C48 1.415(6)
C48 C49 1.426(6)
C48 C53 1.441(5)
C49 C50 1.362(6)
C49 H49 0.9500
C50 C51 1.404(6)
C50 H50 0.9500
C51 C52 1.367(6)
C52 C53 1.411(6)
C52 H52 0.9500
C53 C54 1.432(6)
C54 C55 1.369(6)
C54 C56 1.486(6)
C55 H55 0.9500
C56 C57 1.391(7)
C56 C61 1.408(6)
C57 C58 1.381(6)
C57 H57 0.9500
C58 C59 1.394(7)
C58 H58 0.9500
C59 C60 1.388(7)
C59 C62 1.483(6)
C60 C61 1.378(6)
C60 H60 0.9500
C61 H61 0.9500
O11 C63 1.472(11)
O11 C66 1.497(9)
C63 C64 1.414(10)
C63 H63A 0.9900
C63 H63B 0.9900
C64 C65 1.377(8)
C64 H64A 0.9900
C64 H64B 0.9900
C65 C66 1.551(8)
C65 H65A 0.9900
C65 H65B 0.9900
C66 H66A 0.9900
C66 H66B 0.9900
O12 C70 1.392(9)
O12 C67 1.410(9)
C67 C68 1.478(11)
C67 H67A 0.9900
C67 H67B 0.9900
C68 C69 1.513(14)
C68 H68A 0.9900
C68 H68B 0.9900
C69 C70 1.517(12)
C69 H69A 0.9900
C69 H69B 0.9900
C70 H70A 0.9900
C70 H70B 0.9900
O13 C71 1.397(13)
O13 C74 1.437(12)
C71 C72 1.517(13)
C71 H71A 0.9900
C71 H71B 0.9900
C72 C73 1.387(17)
C72 H72A 0.9900
C72 H72B 0.9900
C73 C74 1.380(17)
C73 H73A 0.9900
C73 H73B 0.9900
C74 H74A 0.9900
C74 H74B 0.9900
O14 C78 1.407(13)
O14 C75 1.480(13)
C75 C76 1.416(15)
C75 H75A 0.9900
C75 H75B 0.9900
C76 C77 1.355(17)
C76 H76A 0.9900
C76 H76B 0.9900
C77 C78 1.605(16)
C77 H77A 0.9900
C77 H77B 0.9900
C78 H78A 0.9900
C78 H78B 0.9900
O15 C82 1.437(16)
O15 C79 1.441(16)
C79 C80 1.413(17)
C79 H79A 0.9900
C79 H79B 0.9900
C80 C81 1.328(17)
C80 H80A 0.9900
C80 H80B 0.9900
C81 C82 1.568(18)
C81 H81A 0.9900
C81 H81B 0.9900
C82 H82A 0.9900
C82 H82B 0.9900

loop_
_geom_torsion_atom_site_label_1
_geom_torsion_atom_site_label_2
_geom_torsion_atom_site_label_3
_geom_torsion_atom_site_label_4
_geom_torsion
C10 C1 C2 C3 0.6(6)
Cl1 C1 C2 C3 -178.6(3)
C1 C2 C3 C4 178.1(4)
C1 C2 C3 C8 -0.2(6)
C2 C3 C4 C5 -176.9(4)
C8 C3 C4 C5 1.4(5)
C2 C3 C4 C11 1.4(6)
C8 C3 C4 C11 179.8(3)
C3 C4 C5 C6 -1.9(5)
C11 C4 C5 C6 179.7(3)
C18 O3 C6 C7 -173.1(3)
C18 O3 C6 C5 7.8(5)
C4 C5 C6 O3 -179.9(3)
C4 C5 C6 C7 1.0(5)
O3 C6 C7 C8 -178.8(3)
C5 C6 C7 C8 0.3(5)
O3 C6 C7 C47 3.5(5)
C5 C6 C7 C47 -177.4(3)
C6 C7 C8 C9 177.5(3)
C47 C7 C8 C9 -4.8(5)
C6 C7 C8 C3 -0.8(5)
C47 C7 C8 C3 176.9(3)
C4 C3 C8 C7 -0.1(5)
C2 C3 C8 C7 178.3(3)
C4 C3 C8 C9 -178.5(3)
C2 C3 C8 C9 -0.1(5)
C7 C8 C9 C10 -178.5(4)
C3 C8 C9 C10 -0.1(5)
C8 C9 C10 C1 0.5(6)
C2 C1 C10 C9 -0.8(7)
Cl1 C1 C10 C9 178.5(3)
C5 C4 C11 C16 55.1(5)
C3 C4 C11 C16 -123.3(4)
C5 C4 C11 C12 -119.5(4)
C3 C4 C11 C12 62.1(5)
C16 C11 C12 C13 -1.8(6)
C4 C11 C12 C13 172.8(4)
C11 C12 C13 C14 0.2(6)
C12 C13 C14 C15 2.1(7)
C12 C13 C14 C17 -175.2(4)
C13 C14 C15 C16 -2.6(6)
C17 C14 C15 C16 174.7(4)
C14 C15 C16 C11 0.9(6)
C12 C11 C16 C15 1.3(6)
C4 C11 C16 C15 -173.4(3)
C13 C14 C17 O1 178.8(4)
C15 C14 C17 O1 1.5(7)
C13 C14 C17 O2 0.6(7)
C15 C14 C17 O2 -176.7(4)
C6 O3 C18 C19 79.8(4)
C20 O4 C19 C18 175.4(3)
O3 C18 C19 O4 71.1(4)
C19 O4 C20 C21 -179.8(3)
C22 O5 C21 C20 -174.5(3)
O4 C20 C21 O5 -79.3(4)
C21 O5 C22 C31 83.6(5)
C21 O5 C22 C23 -96.9(4)
C31 C22 C23 C24 -0.6(6)
O5 C22 C23 C24 179.9(4)
C22 C23 C24 C25 1.1(7)
C23 C24 C25 C30 0.5(6)
C23 C24 C25 C26 -179.6(4)
C30 C25 C26 C27 2.2(6)
C24 C25 C26 C27 -177.7(4)
C25 C26 C27 C28 0.9(7)
C26 C27 C28 C29 -2.8(7)
C27 C28 C29 C30 1.6(7)
C26 C25 C30 C31 177.5(4)
C24 C25 C30 C31 -2.7(6)
C26 C25 C30 C29 -3.3(6)
C24 C25 C30 C29 176.6(4)
C28 C29 C30 C25 1.4(6)
C28 C29 C30 C31 -179.4(4)
O5 C22 C31 C30 178.0(3)
C23 C22 C31 C30 -1.5(6)
O5 C22 C31 C32 -2.5(6)
C23 C22 C31 C32 178.0(4)
C25 C30 C31 C22 3.2(5)
C29 C30 C31 C22 -176.1(4)
C25 C30 C31 C32 -176.4(4)
C29 C30 C31 C32 4.4(5)
C22 C31 C32 C41 78.6(5)
C30 C31 C32 C41 -101.8(4)
C22 C31 C32 C33 -103.3(4)
C30 C31 C32 C33 76.2(5)
C41 C32 C33 C34 -177.2(4)
C31 C32 C33 C34 4.8(5)
C41 C32 C33 C38 0.1(5)
C31 C32 C33 C38 -177.9(3)
C32 C33 C34 C35 179.4(3)
C38 C33 C34 C35 2.1(6)
C33 C34 C35 C36 -0.1(6)
C34 C35 C36 C37 -1.2(6)
C35 C36 C37 C38 0.3(6)
C36 C37 C38 C39 -179.6(4)
C36 C37 C38 C33 1.7(6)
C34 C33 C38 C39 178.3(4)
C32 C33 C38 C39 1.0(6)
C34 C33 C38 C37 -2.9(6)
C32 C33 C38 C37 179.7(3)
C37 C38 C39 C40 -179.7(4)
C33 C38 C39 C40 -1.0(7)
C38 C39 C40 C41 0.0(7)
C33 C32 C41 O6 -178.5(3)
C31 C32 C41 O6 -0.5(6)
C33 C32 C41 C40 -1.2(6)
C31 C32 C41 C40 176.9(4)
C42 O6 C41 C32 -158.4(4)
C42 O6 C41 C40 24.3(5)
C39 C40 C41 C32 1.1(7)
C39 C40 C41 O6 178.3(4)
C41 O6 C42 C43 160.6(3)
C44 O7 C43 C42 -54.5(4)
O6 C42 C43 O7 -53.7(5)
C43 O7 C44 C45 -176.6(3)
C46 O8 C45 C44 -169.7(3)
O7 C44 C45 O8 76.3(4)
C45 O8 C46 C47 -112.0(4)
C45 O8 C46 C55 71.0(4)
O8 C46 C47 C48 -174.4(3)
C55 C46 C47 C48 2.6(5)
O8 C46 C47 C7 8.4(5)
C55 C46 C47 C7 -174.6(4)
C6 C7 C47 C46 85.3(4)
C8 C7 C47 C46 -92.4(4)
C6 C7 C47 C48 -91.8(4)
C8 C7 C47 C48 90.5(5)
C46 C47 C48 C49 177.2(4)
C7 C47 C48 C49 -5.6(6)
C46 C47 C48 C53 -0.6(5)
C7 C47 C48 C53 176.5(3)
C47 C48 C49 C50 -178.8(4)
C53 C48 C49 C50 -0.9(6)
C48 C49 C50 C51 1.4(7)
C49 C50 C51 C52 0.1(7)
C49 C50 C51 Cl2 -179.6(4)
C50 C51 C52 C53 -2.2(7)
Cl2 C51 C52 C53 177.6(3)
C51 C52 C53 C54 -178.7(4)
C51 C52 C53 C48 2.6(6)
C47 C48 C53 C52 176.8(4)
C49 C48 C53 C52 -1.1(5)
C47 C48 C53 C54 -1.9(6)
C49 C48 C53 C54 -179.8(4)
C52 C53 C54 C55 -176.3(4)
C48 C53 C54 C55 2.4(6)
C52 C53 C54 C56 2.4(6)
C48 C53 C54 C56 -179.0(3)
C53 C54 C55 C46 -0.4(6)
C56 C54 C55 C46 -179.1(3)
O8 C46 C55 C54 174.8(3)
C47 C46 C55 C54 -2.2(6)
C55 C54 C56 C57 -132.7(4)
C53 C54 C56 C57 48.6(6)
C55 C54 C56 C61 46.9(5)
C53 C54 C56 C61 -131.8(4)
C61 C56 C57 C58 6.1(6)
C54 C56 C57 C58 -174.3(4)
C56 C57 C58 C59 -2.5(7)
C57 C58 C59 C60 -3.3(7)
C57 C58 C59 C62 171.7(4)
C58 C59 C60 C61 5.4(7)
C62 C59 C60 C61 -169.7(4)
C59 C60 C61 C56 -1.7(7)
C57 C56 C61 C60 -4.0(6)
C54 C56 C61 C60 176.4(4)
C60 C59 C62 O9 -14.9(7)
C58 C59 C62 O9 170.1(5)
C60 C59 C62 O10 162.4(4)
C58 C59 C62 O10 -12.6(7)
C66 O11 C63 C64 20.1(11)
O11 C63 C64 C65 -34.3(11)
C63 C64 C65 C66 32.6(8)
C63 O11 C66 C65 -0.8(9)
C64 C65 C66 O11 -19.1(7)
C70 O12 C67 C68 35.9(8)
O12 C67 C68 C69 -20.4(8)
C67 C68 C69 C70 -1.5(8)
C67 O12 C70 C69 -36.4(7)
C68 C69 C70 O12 23.2(7)
C74 O13 C71 C72 -8.9(13)
O13 C71 C72 C73 -8.1(14)
C71 C72 C73 C74 23.4(18)
C72 C73 C74 O13 -29.1(18)
C71 O13 C74 C73 22.7(15)
C78 O14 C75 C76 -5.4(15)
O14 C75 C76 C77 33.2(18)
C75 C76 C77 C78 -43.6(18)
C75 O14 C78 C77 -19.7(14)
C76 C77 C78 O14 40.3(18)
C82 O15 C79 C80 19(3)
O15 C79 C80 C81 -7(3)
C79 C80 C81 C82 -7(3)
C79 O15 C82 C81 -22(3)
C80 C81 C82 O15 19(3)
